data_7131104
loop_
_publ_author_name
'Zhang, Huifang'
'Cheng, Ruofei'
'Qiu, Zaozao'
'Xie, Zuowei'

_publ_section_title
;
 Iridium-catalyzed regioselective B(3,6)-dialkenylation or
 B(4)-alkenylation of <i>o</i>-carboranes <i>via</i> B-H activation and
 1,2-carbon migration of alkynes.
;
_journal_issue 6
_journal_name_full 'Chemical communications (Cambridge, England)'
_journal_page_first 740
_journal_page_last 743
_journal_paper_doi 10.1039/d2cc05890a
_journal_volume 59
_journal_year 2023
_chemical_formula_moiety 'C36 H37 B10 N'
_chemical_formula_sum 'C36 H37 B10 N'
_chemical_formula_weight 591.76
_space_group_crystal_system triclinic
_space_group_IT_number 2
_space_group_name_Hall '-P 1'
_space_group_name_H-M_alt 'P -1'
_atom_sites_solution_hydrogens geom
_atom_sites_solution_primary dual
_audit_creation_date 2018-12-10
_audit_creation_method
;
Olex2 1.2
(compiled 2018.05.29 svn.r3508 for OlexSys, GUI svn.r5506)
;
_audit_update_record
;
2022-10-26 deposited with the CCDC.	2022-12-13 downloaded from the CCDC.
;
_cell_angle_alpha 85.7010(10)
_cell_angle_beta 81.2110(10)
_cell_angle_gamma 68.3690(10)
_cell_formula_units_Z 2
_cell_length_a 10.3274(2)
_cell_length_b 10.6035(2)
_cell_length_c 16.1496(3)
_cell_measurement_reflns_used 9931
_cell_measurement_temperature 181(2)
_cell_measurement_theta_max 54.992
_cell_measurement_theta_min 4.42
_cell_volume 1624.31(5)
_computing_cell_refinement 'SAINT v8.37A (Bruker, 2015)'
_computing_data_reduction 'SAINT v8.37A (Bruker, 2015)'
_computing_molecular_graphics 'Olex2 (Dolomanov et al., 2009)'
_computing_publication_material 'Olex2 (Dolomanov et al., 2009)'
_computing_structure_refinement 'ShelXL (Sheldrick, 2015)'
_computing_structure_solution 'ShelXT (Sheldrick, 2015)'
_diffrn_ambient_temperature 180.78
_diffrn_measured_fraction_theta_full 0.986
_diffrn_measured_fraction_theta_max 0.983
_diffrn_measurement_device_type 'Bruker APEX-II CCD'
_diffrn_measurement_method '\f and \w scans'
_diffrn_radiation_type GaK\a
_diffrn_radiation_wavelength 1.34139
_diffrn_reflns_av_R_equivalents 0.0510
_diffrn_reflns_av_unetI/netI 0.0575
_diffrn_reflns_Laue_measured_fraction_full 0.986
_diffrn_reflns_Laue_measured_fraction_max 0.983
_diffrn_reflns_limit_h_max 12
_diffrn_reflns_limit_h_min -12
_diffrn_reflns_limit_k_max 12
_diffrn_reflns_limit_k_min -12
_diffrn_reflns_limit_l_max 19
_diffrn_reflns_limit_l_min -15
_diffrn_reflns_number 17181
_diffrn_reflns_point_group_measured_fraction_full 0.986
_diffrn_reflns_point_group_measured_fraction_max 0.983
_diffrn_reflns_theta_full 53.594
_diffrn_reflns_theta_max 55.016
_diffrn_reflns_theta_min 4.419
_diffrn_standards_number 0
_exptl_absorpt_coefficient_mu 0.306
_exptl_absorpt_correction_T_max 0.7508
_exptl_absorpt_correction_T_min 0.4848
_exptl_absorpt_correction_type multi-scan
_exptl_absorpt_process_details
'SADABS-2016/2 (Bruker,2016/2) was used for absorption correction. wR2(int) was 0.1384 before and 0.0723 after correction. The Ratio of minimum to maximum transmission is 0.6457. The \l/2 correction factor is Not present.'
_exptl_crystal_colour colourless
_exptl_crystal_colour_primary colourless
_exptl_crystal_density_diffrn 1.210
_exptl_crystal_description block
_exptl_crystal_F_000 620
_exptl_crystal_size_max 0.12
_exptl_crystal_size_mid 0.05
_exptl_crystal_size_min 0.03
_refine_diff_density_max 0.259
_refine_diff_density_min -0.239
_refine_diff_density_rms 0.039
_refine_ls_extinction_method none
_refine_ls_goodness_of_fit_ref 1.045
_refine_ls_hydrogen_treatment constr
_refine_ls_matrix_type full
_refine_ls_number_parameters 424
_refine_ls_number_reflns 6105
_refine_ls_number_restraints 0
_refine_ls_restrained_S_all 1.045
_refine_ls_R_factor_all 0.0575
_refine_ls_R_factor_gt 0.0509
_refine_ls_shift/su_max 0.000
_refine_ls_shift/su_mean 0.000
_refine_ls_structure_factor_coef Fsqd
_refine_ls_weighting_details 'w=1/[\s^2^(Fo^2^)+(0.0603P)^2^+0.4721P] where P=(Fo^2^+2Fc^2^)/3'
_refine_ls_weighting_scheme calc
_refine_ls_wR_factor_gt 0.1315
_refine_ls_wR_factor_ref 0.1382
_reflns_Friedel_coverage 0.000
_reflns_number_gt 5301
_reflns_number_total 6105
_reflns_threshold_expression 'I > 2\s(I)'
_cod_data_source_file d2cc05890a2.cif
_cod_data_source_block 4a
_cod_depositor_comments 'Adding full bibliography for 7131104--7131106.cif.'
_cod_database_code 7131104
_shelx_shelxl_version_number 2016/6
_shelx_space_group_comment
;
The symmetry employed for this shelxl refinement is uniquely defined
by the following loop, which should always be used as a source of
symmetry information in preference to the above space-group names.
They are only intended as comments.
;
_shelx_estimated_absorpt_t_max 0.991
_shelx_estimated_absorpt_t_min 0.964
_olex2_refinement_description
;
1. Fixed Uiso
 At 1.2 times of:
  All B(H) groups, All C(H) groups, All C(H,H) groups
2.a Secondary CH2 refined with riding coordinates:
 C3(H3A,H3B)
2.b Aromatic/amide H refined with riding coordinates:
 C5(H5), C6(H6), C7(H7), C8(H8), C9(H9), C12(H12), C13(H13), C14(H14),
 C15(H15), C16(H16), C18(H18), C19(H19), C20(H20), C21(H21), C22(H22), C23(H23),
  C26(H26), C27(H27), C28(H28), C29(H29), C30(H30), C32(H32), C33(H33),
 C34(H34), C35(H35), C36(H36)
2.c Boron cage BH refined with riding coordinates:
 C2(H2), B4(H4), B5(H5A), B7(H7A), B8(H8A), B9(H9A), B10(H10), B11(H11),
 B12(H12A)
;
_olex2_submission_special_instructions 'No special instructions were received'

loop_
_space_group_symop_operation_xyz
'x, y, z'
'-x, -y, -z'

loop_
_atom_site_label
_atom_site_type_symbol
_atom_site_fract_x
_atom_site_fract_y
_atom_site_fract_z
_atom_site_U_iso_or_equiv
_atom_site_adp_type
_atom_site_occupancy
_atom_site_site_symmetry_order
_atom_site_calc_flag
_atom_site_refinement_flags_posn
_atom_site_refinement_flags_adp
_atom_site_refinement_flags_occupancy
_atom_site_disorder_assembly
_atom_site_disorder_group
N1 N 0.41706(13) 0.54346(13) 0.77869(8) 0.0390(3) Uani 1 1 d . . . . .
C1 C 0.40724(14) 0.26670(14) 0.74873(8) 0.0298(3) Uani 1 1 d . . . . .
C2 C 0.27817(14) 0.34763(15) 0.81923(8) 0.0303(3) Uani 1 1 d . . . . .
H2 H 0.270062 0.448490 0.840898 0.036 Uiso 1 1 calc R . . . .
C3 C 0.51952(15) 0.32378(16) 0.70918(9) 0.0348(3) Uani 1 1 d . . . . .
H3A H 0.611739 0.248521 0.707745 0.042 Uiso 1 1 calc R . . . .
H3B H 0.503850 0.348629 0.650231 0.042 Uiso 1 1 calc R . . . .
C4 C 0.53311(15) 0.44355(15) 0.74664(9) 0.0330(3) Uani 1 1 d . . . . .
C5 C 0.66583(16) 0.45206(17) 0.74147(10) 0.0386(4) Uani 1 1 d . . . . .
H5 H 0.747481 0.378505 0.720388 0.046 Uiso 1 1 calc R . . . .
C6 C 0.67747(18) 0.56784(18) 0.76716(11) 0.0458(4) Uani 1 1 d . . . . .
H6 H 0.766569 0.576759 0.762142 0.055 Uiso 1 1 calc R . . . .
C7 C 0.55675(18) 0.67117(17) 0.80048(11) 0.0452(4) Uani 1 1 d . . . . .
H7 H 0.561349 0.752126 0.819074 0.054 Uiso 1 1 calc R . . . .
C8 C 0.43127(17) 0.65393(16) 0.80595(11) 0.0424(4) Uani 1 1 d . . . . .
H8 H 0.349186 0.723864 0.830387 0.051 Uiso 1 1 calc R . . . .
C9 C 0.50977(15) 0.24126(15) 0.90618(9) 0.0323(3) Uani 1 1 d . . . . .
H9 H 0.464215 0.319895 0.939246 0.039 Uiso 1 1 calc R . . . .
C10 C 0.64696(14) 0.17763(14) 0.91264(8) 0.0299(3) Uani 1 1 d . . . . .
C11 C 0.72380(14) 0.23658(15) 0.95956(8) 0.0307(3) Uani 1 1 d . . . . .
C12 C 0.83121(15) 0.15219(16) 1.00434(9) 0.0351(3) Uani 1 1 d . . . . .
H12 H 0.853353 0.056861 1.005557 0.042 Uiso 1 1 calc R . . . .
C13 C 0.90478(16) 0.20525(17) 1.04640(10) 0.0415(4) Uani 1 1 d . . . . .
H13 H 0.974389 0.146966 1.078327 0.050 Uiso 1 1 calc R . . . .
C14 C 0.87776(16) 0.34418(18) 1.04247(10) 0.0436(4) Uani 1 1 d . . . . .
H14 H 0.930720 0.380471 1.070132 0.052 Uiso 1 1 calc R . . . .
C15 C 0.77338(17) 0.42882(17) 0.99804(10) 0.0408(4) Uani 1 1 d . . . . .
H15 H 0.754779 0.523603 0.994831 0.049 Uiso 1 1 calc R . . . .
C16 C 0.69549(15) 0.37543(15) 0.95799(9) 0.0357(3) Uani 1 1 d . . . . .
H16 H 0.621855 0.434728 0.929145 0.043 Uiso 1 1 calc R . . . .
C17 C 0.73376(14) 0.04749(14) 0.86959(9) 0.0307(3) Uani 1 1 d . . . . .
C18 C 0.83757(15) 0.04689(16) 0.80339(9) 0.0375(3) Uani 1 1 d . . . . .
H18 H 0.855977 0.127611 0.788330 0.045 Uiso 1 1 calc R . . . .
C19 C 0.91453(18) -0.07108(19) 0.75915(11) 0.0485(4) Uani 1 1 d . . . . .
H19 H 0.982168 -0.069716 0.712419 0.058 Uiso 1 1 calc R . . . .
C20 C 0.89262(18) -0.19024(18) 0.78315(11) 0.0502(4) Uani 1 1 d . . . . .
H20 H 0.944463 -0.270687 0.752657 0.060 Uiso 1 1 calc R . . . .
C21 C 0.79525(18) -0.19207(17) 0.85153(11) 0.0440(4) Uani 1 1 d . . . . .
H21 H 0.783355 -0.274919 0.869649 0.053 Uiso 1 1 calc R . . . .
C22 C 0.71432(16) -0.07323(15) 0.89412(10) 0.0357(3) Uani 1 1 d . . . . .
H22 H 0.645557 -0.074785 0.940147 0.043 Uiso 1 1 calc R . . . .
C23 C 0.21062(15) 0.48313(15) 0.66898(9) 0.0340(3) Uani 1 1 d . . . . .
H23 H 0.175833 0.561530 0.702586 0.041 Uiso 1 1 calc R . . . .
C24 C 0.22864(14) 0.50701(15) 0.58588(9) 0.0334(3) Uani 1 1 d . . . . .
C25 C 0.21216(15) 0.64487(15) 0.54971(9) 0.0346(3) Uani 1 1 d . . . . .
C26 C 0.22609(17) 0.74476(16) 0.59516(11) 0.0422(4) Uani 1 1 d . . . . .
H26 H 0.248328 0.724745 0.650758 0.051 Uiso 1 1 calc R . . . .
C27 C 0.2080(2) 0.87276(18) 0.56063(13) 0.0530(5) Uani 1 1 d . . . . .
H27 H 0.218606 0.939651 0.592155 0.064 Uiso 1 1 calc R . . . .
C28 C 0.17433(19) 0.90264(18) 0.47951(13) 0.0532(5) Uani 1 1 d . . . . .
H28 H 0.161501 0.990344 0.455598 0.064 Uiso 1 1 calc R . . . .
C29 C 0.15964(18) 0.80655(18) 0.43420(11) 0.0473(4) Uani 1 1 d . . . . .
H29 H 0.134890 0.828022 0.379195 0.057 Uiso 1 1 calc R . . . .
C30 C 0.18066(17) 0.67763(17) 0.46803(10) 0.0410(4) Uani 1 1 d . . . . .
H30 H 0.173504 0.610516 0.435087 0.049 Uiso 1 1 calc R . . . .
C31 C 0.26166(16) 0.39808(15) 0.52422(9) 0.0353(3) Uani 1 1 d . . . . .
C32 C 0.39261(17) 0.34665(17) 0.47574(10) 0.0435(4) Uani 1 1 d . . . . .
H32 H 0.463803 0.380707 0.481650 0.052 Uiso 1 1 calc R . . . .
C33 C 0.4191(2) 0.24561(19) 0.41876(11) 0.0524(5) Uani 1 1 d . . . . .
H33 H 0.509728 0.208513 0.387249 0.063 Uiso 1 1 calc R . . . .
C34 C 0.3156(2) 0.19852(19) 0.40739(12) 0.0561(5) Uani 1 1 d . . . . .
H34 H 0.334381 0.129654 0.368021 0.067 Uiso 1 1 calc R . . . .
C35 C 0.1848(2) 0.25173(18) 0.45334(12) 0.0510(4) Uani 1 1 d . . . . .
H35 H 0.112097 0.221525 0.444528 0.061 Uiso 1 1 calc R . . . .
C36 C 0.15862(17) 0.34918(16) 0.51242(10) 0.0402(4) Uani 1 1 d . . . . .
H36 H 0.068900 0.383012 0.545314 0.048 Uiso 1 1 calc R . . . .
B3 B 0.41289(16) 0.20720(17) 0.85326(10) 0.0317(4) Uani 1 1 d . . . . .
B4 B 0.45579(18) 0.09617(17) 0.76711(10) 0.0328(4) Uani 1 1 d . . . . .
H4 H 0.565503 0.021491 0.751777 0.039 Uiso 1 1 calc R . . . .
B5 B 0.35219(18) 0.17852(17) 0.68649(11) 0.0336(4) Uani 1 1 d . . . . .
H5A H 0.394583 0.157366 0.618819 0.040 Uiso 1 1 calc R . . . .
B6 B 0.23842(17) 0.34587(18) 0.71814(10) 0.0325(4) Uani 1 1 d . . . . .
B7 B 0.23109(17) 0.24259(18) 0.89070(10) 0.0331(4) Uani 1 1 d . . . . .
H7A H 0.190339 0.266612 0.958250 0.040 Uiso 1 1 calc R . . . .
B8 B 0.34208(18) 0.07691(18) 0.85727(11) 0.0351(4) Uani 1 1 d . . . . .
H8A H 0.374977 -0.011328 0.902102 0.042 Uiso 1 1 calc R . . . .
B9 B 0.30553(19) 0.05852(18) 0.75513(11) 0.0365(4) Uani 1 1 d . . . . .
H9A H 0.314896 -0.042343 0.732786 0.044 Uiso 1 1 calc R . . . .
B10 B 0.17232(18) 0.21192(19) 0.72597(11) 0.0367(4) Uani 1 1 d . . . . .
H10 H 0.094159 0.212167 0.684853 0.044 Uiso 1 1 calc R . . . .
B11 B 0.12706(17) 0.32476(19) 0.81048(11) 0.0355(4) Uani 1 1 d . . . . .
H11 H 0.018735 0.402023 0.825880 0.043 Uiso 1 1 calc R . . . .
B12 B 0.16581(18) 0.14935(19) 0.83219(11) 0.0377(4) Uani 1 1 d . . . . .
H12A H 0.082767 0.108975 0.861031 0.045 Uiso 1 1 calc R . . . .

loop_
_atom_site_aniso_label
_atom_site_aniso_U_11
_atom_site_aniso_U_22
_atom_site_aniso_U_33
_atom_site_aniso_U_23
_atom_site_aniso_U_13
_atom_site_aniso_U_12
N1 0.0348(7) 0.0371(7) 0.0440(7) -0.0081(6) -0.0015(6) -0.0120(6)
C1 0.0259(7) 0.0327(7) 0.0291(7) -0.0048(6) -0.0046(5) -0.0074(6)
C2 0.0245(7) 0.0361(8) 0.0279(7) -0.0034(6) -0.0046(5) -0.0071(6)
C3 0.0284(7) 0.0411(8) 0.0340(8) -0.0070(6) -0.0003(6) -0.0118(6)
C4 0.0310(7) 0.0381(8) 0.0293(7) -0.0019(6) -0.0028(6) -0.0123(6)
C5 0.0331(8) 0.0440(9) 0.0381(8) -0.0037(7) -0.0031(6) -0.0133(7)
C6 0.0405(9) 0.0519(10) 0.0517(10) -0.0035(8) -0.0078(7) -0.0235(8)
C7 0.0506(10) 0.0405(9) 0.0500(10) -0.0051(7) -0.0103(8) -0.0207(8)
C8 0.0415(9) 0.0371(8) 0.0465(9) -0.0070(7) -0.0025(7) -0.0119(7)
C9 0.0290(7) 0.0359(8) 0.0295(7) -0.0058(6) -0.0055(6) -0.0072(6)
C10 0.0288(7) 0.0342(7) 0.0256(7) -0.0024(5) -0.0055(5) -0.0091(6)
C11 0.0253(7) 0.0383(8) 0.0270(7) -0.0049(6) -0.0040(5) -0.0086(6)
C12 0.0278(7) 0.0383(8) 0.0354(8) -0.0064(6) -0.0066(6) -0.0055(6)
C13 0.0270(7) 0.0526(10) 0.0394(8) -0.0111(7) -0.0110(6) -0.0036(7)
C14 0.0305(8) 0.0568(10) 0.0455(9) -0.0190(8) -0.0055(7) -0.0145(7)
C15 0.0397(8) 0.0403(9) 0.0426(9) -0.0121(7) -0.0026(7) -0.0137(7)
C16 0.0328(8) 0.0382(8) 0.0340(8) -0.0038(6) -0.0082(6) -0.0085(6)
C17 0.0248(7) 0.0360(8) 0.0294(7) -0.0047(6) -0.0105(5) -0.0053(6)
C18 0.0303(8) 0.0436(9) 0.0336(8) -0.0032(6) -0.0055(6) -0.0068(6)
C19 0.0365(9) 0.0576(11) 0.0391(9) -0.0109(8) -0.0028(7) -0.0018(8)
C20 0.0433(9) 0.0465(10) 0.0515(10) -0.0198(8) -0.0173(8) 0.0022(8)
C21 0.0453(9) 0.0351(8) 0.0528(10) -0.0064(7) -0.0241(8) -0.0080(7)
C22 0.0333(8) 0.0382(8) 0.0368(8) -0.0019(6) -0.0140(6) -0.0107(6)
C23 0.0288(7) 0.0363(8) 0.0339(8) -0.0042(6) -0.0059(6) -0.0069(6)
C24 0.0260(7) 0.0360(8) 0.0358(8) -0.0021(6) -0.0057(6) -0.0077(6)
C25 0.0263(7) 0.0357(8) 0.0372(8) -0.0016(6) -0.0020(6) -0.0064(6)
C26 0.0406(9) 0.0398(9) 0.0447(9) -0.0019(7) -0.0083(7) -0.0117(7)
C27 0.0526(11) 0.0406(10) 0.0650(12) -0.0045(8) -0.0081(9) -0.0152(8)
C28 0.0499(10) 0.0369(9) 0.0637(12) 0.0069(8) 0.0009(9) -0.0102(8)
C29 0.0461(9) 0.0448(9) 0.0418(9) 0.0053(7) 0.0002(7) -0.0093(7)
C30 0.0397(9) 0.0413(9) 0.0378(8) 0.0000(7) -0.0018(7) -0.0114(7)
C31 0.0368(8) 0.0347(8) 0.0309(7) 0.0018(6) -0.0063(6) -0.0088(6)
C32 0.0381(8) 0.0489(10) 0.0399(9) -0.0049(7) -0.0018(7) -0.0121(7)
C33 0.0482(10) 0.0550(11) 0.0443(10) -0.0127(8) 0.0027(8) -0.0088(8)
C34 0.0668(12) 0.0472(10) 0.0506(10) -0.0163(8) -0.0028(9) -0.0155(9)
C35 0.0533(10) 0.0448(10) 0.0574(11) -0.0104(8) -0.0096(8) -0.0182(8)
C36 0.0381(8) 0.0389(8) 0.0420(9) -0.0024(7) -0.0063(7) -0.0112(7)
B3 0.0265(8) 0.0352(9) 0.0300(8) -0.0028(6) -0.0059(6) -0.0062(6)
B4 0.0331(8) 0.0326(8) 0.0322(8) -0.0039(6) -0.0100(7) -0.0085(7)
B5 0.0347(9) 0.0348(9) 0.0322(8) -0.0044(7) -0.0105(7) -0.0107(7)
B6 0.0278(8) 0.0385(9) 0.0301(8) -0.0043(7) -0.0059(6) -0.0091(7)
B7 0.0271(8) 0.0415(9) 0.0316(8) -0.0008(7) -0.0060(6) -0.0125(7)
B8 0.0353(9) 0.0389(9) 0.0334(9) -0.0004(7) -0.0103(7) -0.0141(7)
B9 0.0401(9) 0.0376(9) 0.0365(9) 0.0000(7) -0.0147(7) -0.0160(7)
B10 0.0347(9) 0.0431(10) 0.0365(9) 0.0010(7) -0.0131(7) -0.0162(7)
B11 0.0263(8) 0.0453(10) 0.0351(9) 0.0009(7) -0.0074(6) -0.0123(7)
B12 0.0344(9) 0.0467(10) 0.0370(9) 0.0032(7) -0.0115(7) -0.0189(8)

loop_
_atom_type_symbol
_atom_type_description
_atom_type_scat_dispersion_real
_atom_type_scat_dispersion_imag
_atom_type_scat_source
C C 0.0148 0.0070 'International Tables Vol C Tables 4.2.6.8 and 6.1.1.4'
H H 0.0000 0.0000 'International Tables Vol C Tables 4.2.6.8 and 6.1.1.4'
B B 0.0073 0.0030 'International Tables Vol C Tables 4.2.6.8 and 6.1.1.4'
N N 0.0241 0.0134 'International Tables Vol C Tables 4.2.6.8 and 6.1.1.4'

loop_
_geom_angle_atom_site_label_1
_geom_angle_atom_site_label_2
_geom_angle_atom_site_label_3
_geom_angle
_geom_angle_site_symmetry_1
_geom_angle_site_symmetry_3
_geom_angle_publ_flag
C4 N1 C8 118.02(13) . . ?
C2 C1 B3 61.81(8) . . ?
C2 C1 B4 109.88(11) . . ?
C2 C1 B5 109.95(11) . . ?
C2 C1 B6 61.83(8) . . ?
C3 C1 C2 122.52(12) . . ?
C3 C1 B3 117.58(11) . . ?
C3 C1 B4 118.81(11) . . ?
C3 C1 B5 118.09(12) . . ?
C3 C1 B6 116.53(12) . . ?
B3 C1 B6 116.13(10) . . ?
B4 C1 B3 62.06(9) . . ?
B4 C1 B5 62.89(9) . . ?
B4 C1 B6 114.62(11) . . ?
B5 C1 B3 114.68(11) . . ?
B5 C1 B6 62.08(9) . . ?
C1 C2 H2 119.7 . . ?
C1 C2 B3 62.81(9) . . ?
C1 C2 B6 62.92(9) . . ?
C1 C2 B7 112.71(11) . . ?
C1 C2 B11 112.72(12) . . ?
B3 C2 H2 115.8 . . ?
B3 C2 B6 117.91(11) . . ?
B6 C2 H2 115.8 . . ?
B7 C2 H2 117.8 . . ?
B7 C2 B3 62.84(9) . . ?
B7 C2 B6 116.38(11) . . ?
B7 C2 B11 63.45(9) . . ?
B11 C2 H2 117.8 . . ?
B11 C2 B3 116.37(12) . . ?
B11 C2 B6 62.80(9) . . ?
C1 C3 H3A 107.2 . . ?
C1 C3 H3B 107.2 . . ?
H3A C3 H3B 106.8 . . ?
C4 C3 C1 120.68(12) . . ?
C4 C3 H3A 107.2 . . ?
C4 C3 H3B 107.2 . . ?
N1 C4 C3 119.20(13) . . ?
N1 C4 C5 121.51(14) . . ?
C5 C4 C3 119.13(13) . . ?
C4 C5 H5 120.3 . . ?
C6 C5 C4 119.49(15) . . ?
C6 C5 H5 120.3 . . ?
C5 C6 H6 120.6 . . ?
C5 C6 C7 118.75(15) . . ?
C7 C6 H6 120.6 . . ?
C6 C7 H7 120.8 . . ?
C8 C7 C6 118.45(16) . . ?
C8 C7 H7 120.8 . . ?
N1 C8 C7 123.72(15) . . ?
N1 C8 H8 118.1 . . ?
C7 C8 H8 118.1 . . ?
C10 C9 H9 114.7 . . ?
C10 C9 B3 130.58(13) . . ?
B3 C9 H9 114.7 . . ?
C9 C10 C11 121.83(13) . . ?
C9 C10 C17 122.33(13) . . ?
C11 C10 C17 115.77(12) . . ?
C12 C11 C10 120.55(13) . . ?
C16 C11 C10 121.40(13) . . ?
C16 C11 C12 118.01(13) . . ?
C11 C12 H12 119.5 . . ?
C13 C12 C11 121.05(15) . . ?
C13 C12 H12 119.5 . . ?
C12 C13 H13 119.9 . . ?
C12 C13 C14 120.27(14) . . ?
C14 C13 H13 119.9 . . ?
C13 C14 H14 120.2 . . ?
C15 C14 C13 119.53(15) . . ?
C15 C14 H14 120.2 . . ?
C14 C15 H15 120.0 . . ?
C14 C15 C16 120.08(15) . . ?
C16 C15 H15 120.0 . . ?
C11 C16 C15 120.99(14) . . ?
C11 C16 H16 119.5 . . ?
C15 C16 H16 119.5 . . ?
C18 C17 C10 119.24(13) . . ?
C22 C17 C10 121.77(13) . . ?
C22 C17 C18 118.99(14) . . ?
C17 C18 H18 119.8 . . ?
C19 C18 C17 120.45(16) . . ?
C19 C18 H18 119.8 . . ?
C18 C19 H19 120.0 . . ?
C20 C19 C18 120.02(16) . . ?
C20 C19 H19 120.0 . . ?
C19 C20 H20 120.1 . . ?
C21 C20 C19 119.80(15) . . ?
C21 C20 H20 120.1 . . ?
C20 C21 H21 119.8 . . ?
C20 C21 C22 120.38(16) . . ?
C22 C21 H21 119.8 . . ?
C17 C22 C21 120.21(15) . . ?
C17 C22 H22 119.9 . . ?
C21 C22 H22 119.9 . . ?
C24 C23 H23 115.3 . . ?
C24 C23 B6 129.44(14) . . ?
B6 C23 H23 115.3 . . ?
C23 C24 C25 122.14(14) . . ?
C23 C24 C31 121.91(13) . . ?
C31 C24 C25 115.92(12) . . ?
C26 C25 C24 122.21(14) . . ?
C26 C25 C30 117.81(14) . . ?
C30 C25 C24 119.99(14) . . ?
C25 C26 H26 119.4 . . ?
C27 C26 C25 121.11(16) . . ?
C27 C26 H26 119.4 . . ?
C26 C27 H27 120.2 . . ?
C26 C27 C28 119.55(18) . . ?
C28 C27 H27 120.2 . . ?
C27 C28 H28 119.9 . . ?
C29 C28 C27 120.22(16) . . ?
C29 C28 H28 119.9 . . ?
C28 C29 H29 119.9 . . ?
C28 C29 C30 120.27(17) . . ?
C30 C29 H29 119.9 . . ?
C25 C30 H30 119.5 . . ?
C29 C30 C25 121.02(16) . . ?
C29 C30 H30 119.5 . . ?
C32 C31 C24 121.66(14) . . ?
C36 C31 C24 119.62(14) . . ?
C36 C31 C32 118.68(15) . . ?
C31 C32 H32 120.0 . . ?
C33 C32 C31 119.95(16) . . ?
C33 C32 H32 120.0 . . ?
C32 C33 H33 119.6 . . ?
C34 C33 C32 120.71(17) . . ?
C34 C33 H33 119.6 . . ?
C33 C34 H34 120.2 . . ?
C35 C34 C33 119.60(17) . . ?
C35 C34 H34 120.2 . . ?
C34 C35 H35 119.9 . . ?
C34 C35 C36 120.16(17) . . ?
C36 C35 H35 119.9 . . ?
C31 C36 H36 119.6 . . ?
C35 C36 C31 120.84(16) . . ?
C35 C36 H36 119.6 . . ?
C1 B3 B4 57.47(9) . . ?
C1 B3 B7 102.09(10) . . ?
C1 B3 B8 103.17(11) . . ?
C2 B3 C1 55.38(8) . . ?
C2 B3 B4 101.23(11) . . ?
C2 B3 B7 57.03(8) . . ?
C2 B3 B8 102.22(11) . . ?
C9 B3 C1 118.72(12) . . ?
C9 B3 C2 114.89(12) . . ?
C9 B3 B4 130.60(12) . . ?
C9 B3 B7 121.29(12) . . ?
C9 B3 B8 134.75(13) . . ?
B4 B3 B7 106.20(12) . . ?
B8 B3 B4 59.72(10) . . ?
B8 B3 B7 59.77(10) . . ?
C1 B4 B3 60.46(9) . . ?
C1 B4 H4 124.2 . . ?
C1 B4 B5 58.63(9) . . ?
C1 B4 B8 105.61(11) . . ?
C1 B4 B9 104.89(11) . . ?
B3 B4 H4 120.1 . . ?
B5 B4 B3 109.85(11) . . ?
B5 B4 H4 121.0 . . ?
B8 B4 B3 59.93(9) . . ?
B8 B4 H4 122.2 . . ?
B8 B4 B5 108.53(12) . . ?
B8 B4 B9 60.38(10) . . ?
B9 B4 B3 109.01(12) . . ?
B9 B4 H4 122.3 . . ?
B9 B4 B5 59.90(9) . . ?
C1 B5 B4 58.47(9) . . ?
C1 B5 H5A 124.3 . . ?
C1 B5 B6 60.50(9) . . ?
C1 B5 B9 104.86(11) . . ?
C1 B5 B10 105.43(12) . . ?
B4 B5 H5A 121.1 . . ?
B4 B5 B6 109.68(11) . . ?
B4 B5 B10 108.42(12) . . ?
B6 B5 H5A 120.3 . . ?
B9 B5 B4 60.02(9) . . ?
B9 B5 H5A 122.3 . . ?
B9 B5 B6 108.83(12) . . ?
B9 B5 B10 60.31(10) . . ?
B10 B5 H5A 122.3 . . ?
B10 B5 B6 59.72(10) . . ?
C1 B6 B5 57.42(9) . . ?
C1 B6 B10 103.19(11) . . ?
C1 B6 B11 102.05(11) . . ?
C2 B6 C1 55.25(8) . . ?
C2 B6 B5 101.11(11) . . ?
C2 B6 B10 102.20(11) . . ?
C2 B6 B11 57.14(9) . . ?
C23 B6 C1 116.40(12) . . ?
C23 B6 C2 114.19(12) . . ?
C23 B6 B5 129.36(13) . . ?
C23 B6 B10 136.68(13) . . ?
C23 B6 B11 123.11(13) . . ?
B5 B6 B11 106.16(12) . . ?
B10 B6 B5 59.85(10) . . ?
B10 B6 B11 59.62(10) . . ?
C2 B7 B3 60.13(9) . . ?
C2 B7 H7A 125.0 . . ?
C2 B7 B8 104.60(11) . . ?
C2 B7 B11 58.45(9) . . ?
C2 B7 B12 104.25(11) . . ?
B3 B7 H7A 120.0 . . ?
B8 B7 B3 59.84(9) . . ?
B8 B7 H7A 122.4 . . ?
B11 B7 B3 109.95(11) . . ?
B11 B7 H7A 121.0 . . ?
B11 B7 B8 108.49(12) . . ?
B12 B7 B3 109.35(12) . . ?
B12 B7 H7A 122.2 . . ?
B12 B7 B8 60.63(10) . . ?
B12 B7 B11 59.84(10) . . ?
B3 B8 H8A 120.6 . . ?
B3 B8 B9 108.98(12) . . ?
B3 B8 B12 108.97(12) . . ?
B4 B8 B3 60.35(9) . . ?
B4 B8 B7 107.16(12) . . ?
B4 B8 H8A 122.2 . . ?
B4 B8 B9 59.92(10) . . ?
B4 B8 B12 107.43(12) . . ?
B7 B8 B3 60.38(9) . . ?
B7 B8 H8A 122.4 . . ?
B7 B8 B9 107.02(12) . . ?
B7 B8 B12 59.62(10) . . ?
B9 B8 H8A 121.9 . . ?
B9 B8 B12 59.58(10) . . ?
B12 B8 H8A 121.8 . . ?
B4 B9 B8 59.70(9) . . ?
B4 B9 H9A 121.9 . . ?
B4 B9 B10 108.17(12) . . ?
B5 B9 B4 60.08(9) . . ?
B5 B9 B8 108.13(12) . . ?
B5 B9 H9A 121.8 . . ?
B5 B9 B10 59.94(10) . . ?
B5 B9 B12 108.07(12) . . ?
B8 B9 H9A 121.4 . . ?
B10 B9 B8 108.84(13) . . ?
B10 B9 H9A 121.3 . . ?
B12 B9 B4 107.88(12) . . ?
B12 B9 B8 60.38(10) . . ?
B12 B9 H9A 121.6 . . ?
B12 B9 B10 60.37(10) . . ?
B5 B10 B9 59.75(10) . . ?
B5 B10 H10 122.2 . . ?
B5 B10 B12 107.31(12) . . ?
B6 B10 B5 60.43(9) . . ?
B6 B10 B9 108.95(12) . . ?
B6 B10 H10 120.5 . . ?
B6 B10 B12 109.01(12) . . ?
B9 B10 H10 121.9 . . ?
B9 B10 B12 59.59(10) . . ?
B11 B10 B5 107.35(12) . . ?
B11 B10 B6 60.59(10) . . ?
B11 B10 B9 107.05(12) . . ?
B11 B10 H10 122.3 . . ?
B11 B10 B12 59.55(10) . . ?
B12 B10 H10 121.9 . . ?
C2 B11 B6 60.06(9) . . ?
C2 B11 B7 58.10(9) . . ?
C2 B11 B10 104.51(12) . . ?
C2 B11 H11 125.2 . . ?
C2 B11 B12 104.13(11) . . ?
B6 B11 H11 120.1 . . ?
B7 B11 B6 109.63(11) . . ?
B7 B11 H11 121.1 . . ?
B10 B11 B6 59.79(10) . . ?
B10 B11 B7 108.60(12) . . ?
B10 B11 H11 122.3 . . ?
B12 B11 B6 109.31(12) . . ?
B12 B11 B7 60.03(10) . . ?
B12 B11 B10 60.73(10) . . ?
B12 B11 H11 122.1 . . ?
B7 B12 B8 59.75(9) . . ?
B7 B12 B9 107.49(12) . . ?
B7 B12 B10 107.89(12) . . ?
B7 B12 H12A 121.9 . . ?
B8 B12 H12A 121.6 . . ?
B9 B12 B8 60.04(10) . . ?
B9 B12 B10 60.04(10) . . ?
B9 B12 H12A 122.0 . . ?
B10 B12 B8 108.31(12) . . ?
B10 B12 H12A 121.6 . . ?
B11 B12 B7 60.13(10) . . ?
B11 B12 B8 108.03(12) . . ?
B11 B12 B9 107.55(12) . . ?
B11 B12 B10 59.73(10) . . ?
B11 B12 H12A 121.9 . . ?

loop_
_geom_bond_atom_site_label_1
_geom_bond_atom_site_label_2
_geom_bond_distance
_geom_bond_site_symmetry_2
_geom_bond_publ_flag
N1 C4 1.3354(19) . ?
N1 C8 1.346(2) . ?
C1 C2 1.6275(19) . ?
C1 C3 1.534(2) . ?
C1 B3 1.759(2) . ?
C1 B4 1.705(2) . ?
C1 B5 1.708(2) . ?
C1 B6 1.764(2) . ?
C2 H2 1.1200 . ?
C2 B3 1.743(2) . ?
C2 B6 1.746(2) . ?
C2 B7 1.686(2) . ?
C2 B11 1.693(2) . ?
C3 H3A 0.9900 . ?
C3 H3B 0.9900 . ?
C3 C4 1.507(2) . ?
C4 C5 1.396(2) . ?
C5 H5 0.9500 . ?
C5 C6 1.376(2) . ?
C6 H6 0.9500 . ?
C6 C7 1.386(2) . ?
C7 H7 0.9500 . ?
C7 C8 1.363(2) . ?
C8 H8 0.9500 . ?
C9 H9 0.9500 . ?
C9 C10 1.343(2) . ?
C9 B3 1.561(2) . ?
C10 C11 1.488(2) . ?
C10 C17 1.4942(19) . ?
C11 C12 1.404(2) . ?
C11 C16 1.390(2) . ?
C12 H12 0.9500 . ?
C12 C13 1.373(2) . ?
C13 H13 0.9500 . ?
C13 C14 1.393(2) . ?
C14 H14 0.9500 . ?
C14 C15 1.382(2) . ?
C15 H15 0.9500 . ?
C15 C16 1.391(2) . ?
C16 H16 0.9500 . ?
C17 C18 1.392(2) . ?
C17 C22 1.387(2) . ?
C18 H18 0.9500 . ?
C18 C19 1.391(2) . ?
C19 H19 0.9500 . ?
C19 C20 1.381(3) . ?
C20 H20 0.9500 . ?
C20 C21 1.379(3) . ?
C21 H21 0.9500 . ?
C21 C22 1.392(2) . ?
C22 H22 0.9500 . ?
C23 H23 0.9500 . ?
C23 C24 1.344(2) . ?
C23 B6 1.555(2) . ?
C24 C25 1.492(2) . ?
C24 C31 1.490(2) . ?
C25 C26 1.394(2) . ?
C25 C30 1.395(2) . ?
C26 H26 0.9500 . ?
C26 C27 1.385(2) . ?
C27 H27 0.9500 . ?
C27 C28 1.391(3) . ?
C28 H28 0.9500 . ?
C28 C29 1.362(3) . ?
C29 H29 0.9500 . ?
C29 C30 1.386(2) . ?
C30 H30 0.9500 . ?
C31 C32 1.391(2) . ?
C31 C36 1.386(2) . ?
C32 H32 0.9500 . ?
C32 C33 1.387(2) . ?
C33 H33 0.9500 . ?
C33 C34 1.376(3) . ?
C34 H34 0.9500 . ?
C34 C35 1.374(3) . ?
C35 H35 0.9500 . ?
C35 C36 1.384(2) . ?
C36 H36 0.9500 . ?
B3 B4 1.786(2) . ?
B3 B7 1.789(2) . ?
B3 B8 1.779(2) . ?
B4 H4 1.1200 . ?
B4 B5 1.780(2) . ?
B4 B8 1.775(2) . ?
B4 B9 1.779(2) . ?
B5 H5A 1.1200 . ?
B5 B6 1.791(2) . ?
B5 B9 1.777(2) . ?
B5 B10 1.780(2) . ?
B6 B10 1.778(2) . ?
B6 B11 1.792(2) . ?
B7 H7A 1.1200 . ?
B7 B8 1.778(2) . ?
B7 B11 1.777(2) . ?
B7 B12 1.775(2) . ?
B8 H8A 1.1200 . ?
B8 B9 1.787(2) . ?
B8 B12 1.793(2) . ?
B9 H9A 1.1200 . ?
B9 B10 1.787(2) . ?
B9 B12 1.779(3) . ?
B10 H10 1.1200 . ?
B10 B11 1.775(3) . ?
B10 B12 1.793(2) . ?
B11 H11 1.1200 . ?
B11 B12 1.772(3) . ?
B12 H12A 1.1200 . ?
